data_1567142
loop_
_publ_author_name
'Gonz\'alez Guill\'en, Anabel B.'
'Konieczny, Piotr'
'Luberda-Durna\'s, Katarzyna'
'Oszajca, Marcin'
'Kozie\/l, Marcin'
'\/Lasocha, Wies\/law'

_publ_section_title
;
 Tuning magnetic properties by crystal engineering in a family of
 coordination polymers based on Ni(ii) sulphates
;
_journal_issue 31
_journal_name_full 'New Journal of Chemistry'
_journal_page_first 14786
_journal_page_last 14792
_journal_paper_doi 10.1039/D2NJ01188C
_journal_volume 46
_journal_year 2022
_chemical_formula_moiety 'C6 H8 N2 Ni O4 S'
_chemical_formula_sum 'C6 H8 N2 Ni O4 S'
_chemical_formula_weight 262.9
_space_group_IT_number 63
_space_group_name_Hall '-C 2c 2'
_space_group_name_H-M_alt 'C m c m'
_symmetry_cell_setting orthorhombic
_symmetry_Int_Tables_number 63
_symmetry_space_group_name_Hall '-C 2c 2'
_symmetry_space_group_name_H-M 'C m c m'
_audit_update_record
;
2018-03-08 deposited with the CCDC.	2022-06-15 downloaded from the CCDC.
;
_cell_angle_alpha 90
_cell_angle_beta 90
_cell_angle_gamma 90
_cell_formula_units_Z 4
_cell_length_a 6.4760(6)
_cell_length_b 7.2221(7)
_cell_length_c 16.615(2)
_cell_measurement_temperature 293
_cell_volume 777.09(14)
_diffrn_ambient_temperature 293
_diffrn_measurement_device_type 'Panalytical XpertPro'
_diffrn_radiation_probe x-ray
_diffrn_radiation_type 'Cu K\a'
_diffrn_radiation_wavelength 1.5418
_exptl_absorpt_coefficient_mu 6.093
_exptl_crystal_density_diffrn 2.247
_exptl_crystal_F_000 536
_pd_char_colour grey
_pd_instr_location ' ?'
_pd_meas_2theta_range_inc 0.013
_pd_meas_2theta_range_max 89.986
_pd_meas_2theta_range_min 4.004
_pd_meas_number_of_points 6615
_pd_proc_2theta_range_inc 0.013
_pd_proc_2theta_range_max 89.986
_pd_proc_2theta_range_min 4.004
_pd_proc_ls_background_function '15 Legendre polynoms'
_pd_proc_ls_pref_orient_corr 'March & Dollase'
_pd_proc_ls_profile_function Pseudo-Voigt
_pd_proc_ls_prof_R_factor 0.0300
_pd_proc_ls_prof_wR_expected 0.0130
_pd_proc_ls_prof_wR_factor 0.0414
_refine_ls_goodness_of_fit_all 3.18
_refine_ls_hydrogen_treatment constr
_refine_ls_number_constraints 0
_refine_ls_number_parameters 43
_refine_ls_number_restraints 16
_refine_ls_R_factor_all 0.0270
_refine_ls_R_factor_gt 0.0270
_refine_ls_shift/su_max 0.0227
_refine_ls_shift/su_mean 0.0025
_refine_ls_weighting_scheme sigma
_refine_ls_wR_factor_all 0.0359
_refine_ls_wR_factor_gt 0.0359
_cod_data_source_file d2nj01188c2.cif
_cod_data_source_block I_CCDC2
_cod_depositor_comments
;
The following automatic conversions were performed:

data item '_diffrn_radiation_probe' value 'X-ray' was changed to
'x-ray' in accordance with the
/home/data/users/saulius/crontab/automatic-downloads/rss-feeds/RSC/lib/dictionaries/cif_core.dic
dictionary named 'cif_core.dic' version 2.4.2 last updated on
2011-04-26.

Automatic conversion script
Id: cif_fix_values 7556 2019-12-06 15:28:31Z antanas 

 Adding full bibliography for 1567140--1567142.cif.
;
_cod_original_formula_sum 'C6 H8 N2 Ni1 O4 S1'
_cod_database_code 1567142

loop_
_space_group_symop_id
_space_group_symop_operation_xyz
1 x,y,z
2 -x,-y,z+1/2
3 -x,y,-z+1/2
4 x,-y,-z
5 -x,-y,-z
6 x,y,-z+1/2
7 x,-y,z+1/2
8 -x,y,z
9 x+1/2,y+1/2,z
10 -x+1/2,-y+1/2,z+1/2
11 -x+1/2,y+1/2,-z+1/2
12 x+1/2,-y+1/2,-z
13 -x+1/2,-y+1/2,-z
14 x+1/2,y+1/2,-z+1/2
15 x+1/2,-y+1/2,z+1/2
16 -x+1/2,y+1/2,z

loop_
_atom_site_label
_atom_site_type_symbol
_atom_site_fract_x
_atom_site_fract_y
_atom_site_fract_z
_atom_site_adp_type
_atom_site_U_iso_or_equiv
_atom_site_site_symmetry_multiplicity
_atom_site_occupancy
_atom_site_calc_flag
_atom_site_refinement_flags
_atom_site_disorder_assembly
_atom_site_disorder_group
Ni Ni 0.5 1.0007(11) 0.25 Uiso 0.008(3) 4 1 d . . .
S1 S 1 0.8789(11) 0.25 Uiso 0.013(5) 4 1 d . . .
O1 O 1 0.7629(12) 0.1789(3) Uiso 0.010(7) 8 1 d . . .
N1 N 0.5 0.823(2) 0.3470(6) Uiso 0.009(6) 8 1 d . . .
O2 O 0.8178(9) 0.9949(13) 0.25 Uiso 0.009(6) 8 1 d . . .
C1 C 0.5 0.914(2) 0.4251(5) Uiso 0.009(6) 8 1 d . . .
C2 C 0.6861(6) 0.9554(15) 0.4629(4) Uiso 0.009(6) 16 1 d . . .
H1n1 H 0.394124 0.748842 0.343729 Uiso 0.0103 16 1 d . . .
H1c2 H 0.814472 0.922591 0.437719 Uiso 0.0103 16 1 d . . .

loop_
_atom_site_aniso_label
_atom_site_aniso_type_symbol
_atom_site_aniso_U_11
_atom_site_aniso_U_22
_atom_site_aniso_U_33
_atom_site_aniso_U_12
_atom_site_aniso_U_13
_atom_site_aniso_U_23
? ? ? ? ? ? ? ?

loop_
_atom_type_symbol
_atom_type_scat_dispersion_real
_atom_type_scat_dispersion_imag
_atom_type_scat_source
C 0.0181 0.0091 'International Tables Vol C tables 4.2.6.8 and 6.1.1.1'
H 0.0000 0.0000 'International Tables Vol C tables 4.2.6.8 and 6.1.1.1'
N 0.0311 0.0180 'International Tables Vol C tables 4.2.6.8 and 6.1.1.1'
Ni -3.0029 0.5091 'International Tables Vol C tables 4.2.6.8 and 6.1.1.1'
O 0.0492 0.0322 'International Tables Vol C tables 4.2.6.8 and 6.1.1.1'
S 0.3331 0.5567 'International Tables Vol C tables 4.2.6.8 and 6.1.1.1'

loop_
_exptl_crystal_face_index_h
_exptl_crystal_face_index_k
_exptl_crystal_face_index_l
_exptl_crystal_face_perp_dist
? ? ? ?

loop_
_geom_angle_atom_site_label_1
_geom_angle_atom_site_label_2
_geom_angle_atom_site_label_3
_geom_angle_site_symmetry_1
_geom_angle_site_symmetry_2
_geom_angle_site_symmetry_3
_geom_angle
_geom_angle_publ_flag
O1 Ni O1 9_455 . 11_655 63.9(3) ?
O1 Ni N1 9_455 . . 160.5(5) ?
O1 Ni N1 9_455 . 3_655 96.6(4) ?
O1 Ni O2 9_455 . . 91.0(3) ?
O1 Ni O2 9_455 . 3_655 91.0(3) ?
O1 Ni N1 11_655 . . 96.6(4) ?
O1 Ni N1 11_655 . 3_655 160.5(5) ?
O1 Ni O2 11_655 . . 91.0(3) ?
O1 Ni O2 11_655 . 3_655 91.0(3) ?
N1 Ni N1 . . 3_655 102.8(7) ?
N1 Ni O2 . . . 89.3(2) ?
N1 Ni O2 . . 3_655 89.3(2) ?
N1 Ni O2 3_655 . . 89.3(2) ?
N1 Ni O2 3_655 . 3_655 89.3(2) ?
O2 Ni O2 . . 3_655 177.7(6) ?
O1 S1 O1 . . 3_755 109.3(7) ?
O1 S1 O2 . . . 109.6(2) ?
O1 S1 O2 . . 3_755 109.6(2) ?
O1 S1 O2 3_755 . . 109.6(2) ?
O1 S1 O2 3_755 . 3_755 109.6(2) ?
O2 S1 O2 . . 3_755 109.2(7) ?
Ni O1 S1 9_545 . . 93.4(4) ?
Ni N1 C1 . . . 114.5(11) ?
Ni N1 H1n1 . . . 109.46 ?
Ni N1 H1n1 . . 8_655 109.46 ?
C1 N1 H1n1 . . . 109.47 ?
C1 N1 H1n1 . . 8_655 109.47 ?
H1n1 N1 H1n1 . . 8_655 103.99 ?
Ni O2 S1 . . . 145.8(7) ?
N1 C1 C2 . . . 120.0(5) ?
N1 C1 C2 . . 8_655 120.0(5) ?
C2 C1 C2 . . 8_655 120.0(8) ?
C1 C2 C2 . . 4_576 120.0(5) ?
C1 C2 H1c2 . . . 119.99 ?
C2 C2 H1c2 4_576 . . 120.01 ?

loop_
_geom_bond_atom_site_label_1
_geom_bond_atom_site_label_2
_geom_bond_site_symmetry_1
_geom_bond_site_symmetry_2
_geom_bond_distance
_geom_bond_publ_flag
Ni O1 . 9_455 2.232(10) ?
Ni O1 . 11_655 2.232(10) ?
Ni N1 . . 2.062(14) ?
Ni N1 . 3_655 2.062(14) ?
Ni O2 . . 2.058(6) ?
Ni O2 . 3_655 2.058(6) ?
S1 O1 . . 1.448(8) ?
S1 O1 . 3_755 1.448(8) ?
S1 O2 . . 1.447(8) ?
S1 O2 . 3_755 1.447(8) ?
N1 C1 . . 1.455(15) ?
N1 H1n1 . . 0.8702 ?
N1 H1n1 . 8_655 0.8702 ?
C1 C2 . . 1.392(7) ?
C1 C2 . 8_655 1.392(7) ?
C2 C2 . 4_576 1.391(10) ?
C2 H1c2 . . 0.9603 ?

loop_
_geom_hbond_atom_site_label_D
_geom_hbond_atom_site_label_H
_geom_hbond_atom_site_label_A
_geom_hbond_site_symmetry_D
_geom_hbond_site_symmetry_H
_geom_hbond_site_symmetry_A
_geom_hbond_distance_DH
_geom_hbond_distance_HA
_geom_hbond_distance_DA
_geom_hbond_angle_DHA
_geom_hbond_publ_flag
N1 H1n1 O2 . . 9_445 0.87 2.46 3.097(15) 130.96 ?

loop_
_geom_torsion_atom_site_label_1
_geom_torsion_atom_site_label_2
_geom_torsion_atom_site_label_3
_geom_torsion_atom_site_label_4
_geom_torsion_site_symmetry_1
_geom_torsion_site_symmetry_2
_geom_torsion_site_symmetry_3
_geom_torsion_site_symmetry_4
_geom_torsion
_geom_torsion_publ_flag
? ? ? ? ? ? ? ? ? ?

loop_
_restr_angle_atom_site_label_1
_restr_angle_site_symmetry_1
_restr_angle_atom_site_label_2
_restr_angle_site_symmetry_2
_restr_angle_atom_site_label_3
_restr_angle_site_symmetry_3
_restr_angle_target
_restr_angle_target_weight_param
O1 . S1 . O1 3_755 109.47 0.05
O1 . S1 . O2 . 109.47 0.05
O1 . S1 . O2 3_755 109.47 0.05
O2 . S1 . O2 3_755 109.47 0.05
N1 . C1 . C2 . 120 0.01
N1 . C1 . C2 8_655 120 0.01
C2 . C1 . C2 8_655 120 0.01
C1 . C2 . C2 4_576 120 0.01

loop_
_restr_distance_atom_site_label_1
_restr_distance_site_symmetry_1
_restr_distance_atom_site_label_2
_restr_distance_site_symmetry_2
_restr_distance_target
_restr_distance_target_weight_param
O1 . S1 . 1.44 0.002
O1 3_755 S1 . 1.44 0.002
S1 . O2 . 1.44 0.002
S1 . O2 3_755 1.44 0.002
N1 . C1 . 1.45 0.001
C1 . C2 . 1.39 0.001
C2 . C2 4_576 1.39 0.001
C2 . C2 4_576 1.39 0.001

loop_
_restr_equal_angle_atom_site_label_1
_restr_equal_angle_site_symmetry_1
_restr_equal_angle_atom_site_label_2
_restr_equal_angle_site_symmetry_2
_restr_equal_angle_atom_site_label_3
_restr_equal_angle_site_symmetry_3
_restr_equal_angle_class_class_id
_restr_equal_angle_class_target_weight_param
? ? ? ? ? ? ? ?

loop_
_restr_equal_distance_atom_site_label_1
_restr_equal_distance_site_symmetry_1
_restr_equal_distance_atom_site_label_2
_restr_equal_distance_site_symmetry_2
_restr_equal_distance_class_class_id
_restr_equal_distance_class_target_weight_param
? ? ? ? ? ?

loop_
_restr_equal_torsion_atom_site_label_1
_restr_equal_torsion_site_symmetry_1
_restr_equal_torsion_atom_site_label_2
_restr_equal_torsion_site_symmetry_2
_restr_equal_torsion_atom_site_label_3
_restr_equal_torsion_site_symmetry_3
_restr_equal_torsion_atom_site_label_4
_restr_equal_torsion_site_symmetry_4
_restr_equal_torsion_class_class_id
_restr_equal_torsion_class_target_weight_param
? ? ? ? ? ? ? ? ? ?

loop_
_restr_torsion_atom_site_label_1
_restr_torsion_site_symmetry_1
_restr_torsion_atom_site_label_2
_restr_torsion_site_symmetry_2
_restr_torsion_atom_site_label_3
_restr_torsion_site_symmetry_3
_restr_torsion_atom_site_label_4
_restr_torsion_site_symmetry_4
_restr_torsion_angle_target
_restr_torsion_weight_param
? ? ? ? ? ? ? ? ? ?

loop_
_jana_atom_site_adp_c_label
_jana_atom_site_adp_c_type_symbol
_jana_atom_site_adp_c_111
_jana_atom_site_adp_c_112
_jana_atom_site_adp_c_113
_jana_atom_site_adp_c_122
_jana_atom_site_adp_c_123
_jana_atom_site_adp_c_133
_jana_atom_site_adp_c_222
_jana_atom_site_adp_c_223
_jana_atom_site_adp_c_233
_jana_atom_site_adp_c_333
? ? ? ? ? ? ? ? ? ? ? ?

loop_
_jana_atom_site_adp_d_label
_jana_atom_site_adp_d_type_symbol
_jana_atom_site_adp_d_1111
_jana_atom_site_adp_d_1112
_jana_atom_site_adp_d_1113
_jana_atom_site_adp_d_1122
_jana_atom_site_adp_d_1123
_jana_atom_site_adp_d_1133
_jana_atom_site_adp_d_1222
_jana_atom_site_adp_d_1223
_jana_atom_site_adp_d_1233
_jana_atom_site_adp_d_1333
_jana_atom_site_adp_d_2222
_jana_atom_site_adp_d_2223
_jana_atom_site_adp_d_2233
_jana_atom_site_adp_d_2333
_jana_atom_site_adp_d_3333
? ? ? ? ? ? ? ? ? ? ? ? ? ? ? ? ?

loop_
_jana_atom_site_adp_e_label
_jana_atom_site_adp_e_type_symbol
_jana_atom_site_adp_e_11111
_jana_atom_site_adp_e_11112
_jana_atom_site_adp_e_11113
_jana_atom_site_adp_e_11122
_jana_atom_site_adp_e_11123
_jana_atom_site_adp_e_11133
_jana_atom_site_adp_e_11222
_jana_atom_site_adp_e_11223
_jana_atom_site_adp_e_11233
_jana_atom_site_adp_e_11333
_jana_atom_site_adp_e_12222
_jana_atom_site_adp_e_12223
_jana_atom_site_adp_e_12233
_jana_atom_site_adp_e_12333
_jana_atom_site_adp_e_13333
_jana_atom_site_adp_e_22222
_jana_atom_site_adp_e_22223
_jana_atom_site_adp_e_22233
_jana_atom_site_adp_e_22333
_jana_atom_site_adp_e_23333
_jana_atom_site_adp_e_33333
? ? ? ? ? ? ? ? ? ? ? ? ? ? ? ? ? ? ? ? ? ? ?

loop_
_jana_atom_site_adp_f_label
_jana_atom_site_adp_f_type_symbol
_jana_atom_site_adp_f_111111
_jana_atom_site_adp_f_111112
_jana_atom_site_adp_f_111113
_jana_atom_site_adp_f_111122
_jana_atom_site_adp_f_111123
_jana_atom_site_adp_f_111133
_jana_atom_site_adp_f_111222
_jana_atom_site_adp_f_111223
_jana_atom_site_adp_f_111233
_jana_atom_site_adp_f_111333
_jana_atom_site_adp_f_112222
_jana_atom_site_adp_f_112223
_jana_atom_site_adp_f_112233
_jana_atom_site_adp_f_112333
_jana_atom_site_adp_f_113333
_jana_atom_site_adp_f_122222
_jana_atom_site_adp_f_122223
_jana_atom_site_adp_f_122233
_jana_atom_site_adp_f_122333
_jana_atom_site_adp_f_123333
_jana_atom_site_adp_f_133333
_jana_atom_site_adp_f_222222
_jana_atom_site_adp_f_222223
_jana_atom_site_adp_f_222233
_jana_atom_site_adp_f_222333
_jana_atom_site_adp_f_223333
_jana_atom_site_adp_f_233333
_jana_atom_site_adp_f_333333
? ? ? ? ? ? ? ? ? ? ? ? ? ? ? ? ? ? ? ? ? ? ? ? ? ? ? ? ? ?
